data_1520726
loop_
_publ_author_name
'Zhu, Chuan-Le'
'Yang, Li-Jun'
'Li, Shen'
'Zheng, Yan'
'Ma, Jun-An'

_publ_section_title
;
 Brine-Stabilized 2,2,2-Trifluorodiazoethane and Its Application in the
 Synthesis of CF3-Substituted Cyclopropane \a-Amino Acids.
;
_journal_issue 14
_journal_name_full 'Organic letters'
_journal_page_first 3442
_journal_page_last 3445
_journal_paper_doi 10.1021/acs.orglett.5b01450
_journal_volume 17
_journal_year 2015
_chemical_formula_sum 'C44 H42 F6 N6 O7 S2'
_chemical_formula_weight 944.96
_chemical_name_systematic
; 
 ? 
;
_space_group_IT_number 61
_symmetry_cell_setting orthorhombic
_symmetry_space_group_name_Hall '-P 2ac 2ab'
_symmetry_space_group_name_H-M 'P b c a'
_atom_sites_solution_hydrogens geom
_atom_sites_solution_primary direct
_atom_sites_solution_secondary difmap
_audit_creation_method SHELXL-97
_cell_angle_alpha 90.00
_cell_angle_beta 90.00
_cell_angle_gamma 90.00
_cell_formula_units_Z 8
_cell_length_a 21.512(10)
_cell_length_b 10.424(5)
_cell_length_c 40.881(18)
_cell_measurement_temperature 294(2)
_cell_volume 9167(7)
_computing_cell_refinement 'Bruker XSCANS'
_computing_data_collection 'Bruker XSCANS'
_computing_data_reduction 'Bruker SHELXTL'
_computing_molecular_graphics 'Bruker SHELXTL'
_computing_publication_material 'Bruker SHELXTL'
_computing_structure_refinement 'SHELXL-97 (Sheldrick, 1997)'
_computing_structure_solution 'SHELXS-97 (Sheldrick, 1990)'
_diffrn_ambient_temperature 294(2)
_diffrn_measured_fraction_theta_full 0.998
_diffrn_measured_fraction_theta_max 0.998
_diffrn_measurement_device_type 'Bruker P4'
_diffrn_measurement_method '\w scans'
_diffrn_radiation_monochromator graphite
_diffrn_radiation_source 'fine-focus sealed tube'
_diffrn_radiation_type MoK\a
_diffrn_radiation_wavelength 0.71073
_diffrn_reflns_av_R_equivalents 0.2085
_diffrn_reflns_av_sigmaI/netI 0.0961
_diffrn_reflns_limit_h_max 26
_diffrn_reflns_limit_h_min -26
_diffrn_reflns_limit_k_max 13
_diffrn_reflns_limit_k_min -13
_diffrn_reflns_limit_l_max 51
_diffrn_reflns_limit_l_min -51
_diffrn_reflns_number 82447
_diffrn_reflns_theta_full 26.45
_diffrn_reflns_theta_max 26.45
_diffrn_reflns_theta_min 3.01
_exptl_absorpt_coefficient_mu 0.196
_exptl_absorpt_correction_T_max 0.9883
_exptl_absorpt_correction_T_min 0.9544
_exptl_absorpt_correction_type multi-scan
_exptl_absorpt_process_details sadabs
_exptl_crystal_colour colorless
_exptl_crystal_density_diffrn 1.369
_exptl_crystal_density_meas ?
_exptl_crystal_density_method 'not measured'
_exptl_crystal_description block
_exptl_crystal_F_000 3920
_exptl_crystal_size_max 0.24
_exptl_crystal_size_mid 0.09
_exptl_crystal_size_min 0.06
_refine_diff_density_max 0.519
_refine_diff_density_min -0.331
_refine_diff_density_rms 0.048
_refine_ls_extinction_method none
_refine_ls_goodness_of_fit_ref 1.071
_refine_ls_hydrogen_treatment mixed
_refine_ls_matrix_type full
_refine_ls_number_parameters 589
_refine_ls_number_reflns 9415
_refine_ls_number_restraints 20
_refine_ls_restrained_S_all 1.077
_refine_ls_R_factor_all 0.2430
_refine_ls_R_factor_gt 0.1095
_refine_ls_shift/su_max 0.001
_refine_ls_shift/su_mean 0.000
_refine_ls_structure_factor_coef Fsqd
_refine_ls_weighting_details 'calc w=1/[\s^2^(Fo^2^)+(0.0922P)^2^+6.2872P] where P=(Fo^2^+2Fc^2^)/3'
_refine_ls_weighting_scheme calc
_refine_ls_wR_factor_gt 0.2310
_refine_ls_wR_factor_ref 0.2997
_reflns_number_gt 3547
_reflns_number_total 9415
_reflns_threshold_expression >2sigma(I)
_cod_data_source_file ol5b01450_si_002.cif
_cod_data_source_block 130826a
_cod_depositor_comments
;
The following automatic conversions were performed:

'_symmetry_cell_setting' value 'Orthorhombic' changed to
'orthorhombic' according to
/usr/data/users/saulius/crontab/automatic-downloads/rss-feeds/ACS/lib/dictionaries/cif_core.dic
dictionary named 'cif_core.dic' version 2.4.2 from 2011-04-26.

'_exptl_crystal_density_meas' value 'none' was changed to '?' - the
value is perceived as not measured.

Automatic conversion script
Id: cif_fix_values 3271 2015-04-21 07:52:19Z andrius 

 Adding full bibliography for 1520726--1520727.cif.
;
_cod_original_sg_symbol_H-M Pbca
_cod_database_code 1520726

loop_
_symmetry_equiv_pos_as_xyz
'x, y, z'
'-x+1/2, -y, z+1/2'
'-x, y+1/2, -z+1/2'
'x+1/2, -y+1/2, -z'
'-x, -y, -z'
'x-1/2, y, -z-1/2'
'x, -y-1/2, z-1/2'
'-x-1/2, y-1/2, z'

loop_
_atom_site_label
_atom_site_type_symbol
_atom_site_fract_x
_atom_site_fract_y
_atom_site_fract_z
_atom_site_U_iso_or_equiv
_atom_site_adp_type
_atom_site_occupancy
_atom_site_symmetry_multiplicity
_atom_site_calc_flag
_atom_site_refinement_flags
C1 C 0.5483(3) 0.3445(7) -0.0900(2) 0.087(2) Uani 1 1 d .
C2 C 0.5381(4) 0.3602(9) -0.1232(2) 0.107(3) Uani 1 1 d .
H2 H 0.5549 0.3021 -0.1380 0.128 Uiso 1 1 calc R
C3 C 0.5036(4) 0.4604(10) -0.1341(2) 0.119(3) Uani 1 1 d .
H3 H 0.4977 0.4709 -0.1564 0.142 Uiso 1 1 calc R
C4 C 0.4773(4) 0.5468(9) -0.1128(3) 0.122(3) Uani 1 1 d .
H4 H 0.4540 0.6148 -0.1210 0.147 Uiso 1 1 calc R
C5 C 0.4850(4) 0.5335(8) -0.0795(3) 0.118(3) Uani 1 1 d .
H5 H 0.4669 0.5907 -0.0649 0.141 Uiso 1 1 calc R
C6 C 0.5212(4) 0.4307(8) -0.06863(18) 0.091(2) Uani 1 1 d .
C7 C 0.5824(3) 0.2639(7) -0.0436(2) 0.081(2) Uani 1 1 d .
C8 C 0.6177(4) 0.1948(7) 0.00991(19) 0.088(2) Uani 1 1 d .
C9 C 0.6638(3) 0.1078(6) 0.02701(18) 0.0804(19) Uani 1 1 d .
C10 C 0.6421(4) -0.0071(7) 0.04623(18) 0.091(2) Uani 1 1 d .
H10 H 0.6728 -0.0766 0.0472 0.109 Uiso 1 1 calc R
C11 C 0.6619(4) 0.1111(7) 0.06379(18) 0.095(2) Uani 1 1 d .
H11 H 0.6270 0.1610 0.0724 0.113 Uiso 1 1 calc R
C12 C 0.7195(4) 0.1244(8) 0.08357(19) 0.097(2) Uani 1 1 d .
C13 C 0.7699(5) 0.0412(10) 0.0800(2) 0.128(3) Uani 1 1 d .
H13 H 0.7672 -0.0284 0.0659 0.153 Uiso 1 1 calc R
C14 C 0.8231(6) 0.0625(15) 0.0975(4) 0.176(5) Uani 1 1 d .
H14 H 0.8571 0.0088 0.0945 0.211 Uiso 1 1 calc R
C15 C 0.8270(8) 0.1633(18) 0.1196(4) 0.179(6) Uani 1 1 d .
H15 H 0.8634 0.1766 0.1314 0.215 Uiso 1 1 calc R
C16 C 0.7788(8) 0.2402(15) 0.1239(3) 0.164(5) Uani 1 1 d .
H16 H 0.7809 0.3060 0.1392 0.197 Uiso 1 1 calc R
C17 C 0.7256(5) 0.2231(9) 0.1057(2) 0.122(3) Uani 1 1 d .
H17 H 0.6927 0.2799 0.1085 0.146 Uiso 1 1 calc R
C18 C 0.5774(5) -0.0524(12) 0.0464(3) 0.124(3) Uani 1 1 d .
C19 C 0.7623(4) 0.1840(8) 0.00646(18) 0.086(2) Uani 1 1 d .
C20 C 0.8251(4) 0.1454(9) -0.0068(2) 0.132(3) Uani 1 1 d .
H20A H 0.8563 0.1600 0.0096 0.198 Uiso 1 1 calc R
H20B H 0.8344 0.1956 -0.0258 0.198 Uiso 1 1 calc R
H20C H 0.8245 0.0561 -0.0125 0.198 Uiso 1 1 calc R
C21 C 0.5000(4) 0.9571(7) 0.83146(19) 0.090(2) Uani 1 1 d .
C22 C 0.4483(5) 1.0092(9) 0.8464(2) 0.117(3) Uani 1 1 d .
H22 H 0.4512 1.0871 0.8573 0.140 Uiso 1 1 calc R
C23 C 0.3932(5) 0.9461(11) 0.8450(2) 0.121(3) Uani 1 1 d .
H23 H 0.3581 0.9823 0.8546 0.145 Uiso 1 1 calc R
C24 C 0.3884(4) 0.8287(11) 0.8295(2) 0.119(3) Uani 1 1 d .
H24 H 0.3504 0.7864 0.8292 0.143 Uiso 1 1 calc R
C25 C 0.4378(4) 0.7752(8) 0.81509(19) 0.098(2) Uani 1 1 d .
H25 H 0.4340 0.6965 0.8046 0.118 Uiso 1 1 calc R
C26 C 0.4947(3) 0.8381(7) 0.81593(16) 0.0794(19) Uani 1 1 d .
C27 C 0.5961(4) 0.9362(6) 0.81382(17) 0.0760(18) Uani 1 1 d .
C28 C 0.6975(3) 0.9085(6) 0.78825(17) 0.0722(17) Uani 1 1 d .
C29 C 0.7568(3) 0.9759(5) 0.78062(17) 0.0724(17) Uani 1 1 d .
C30 C 0.7672(3) 1.0236(6) 0.74587(17) 0.081(2) Uani 1 1 d .
H30 H 0.7922 1.1020 0.7448 0.098 Uiso 1 1 calc R
C31 C 0.8031(3) 0.9088(5) 0.75834(16) 0.0749(18) Uani 1 1 d .
H31 H 0.7876 0.8270 0.7497 0.090 Uiso 1 1 calc R
C32 C 0.8707(3) 0.9091(6) 0.76410(16) 0.0703(17) Uani 1 1 d .
C33 C 0.8986(4) 0.8116(7) 0.78171(18) 0.089(2) Uani 1 1 d .
H33 H 0.8741 0.7462 0.7902 0.107 Uiso 1 1 calc R
C34 C 0.9617(4) 0.8090(8) 0.7870(2) 0.101(2) Uani 1 1 d .
H34 H 0.9792 0.7420 0.7988 0.121 Uiso 1 1 calc R
C35 C 0.9990(4) 0.9047(9) 0.7749(2) 0.099(2) Uani 1 1 d .
H35 H 1.0417 0.9033 0.7785 0.118 Uiso 1 1 calc R
C36 C 0.9725(5) 1.0014(8) 0.7575(2) 0.102(2) Uani 1 1 d .
H36 H 0.9976 1.0658 0.7489 0.122 Uiso 1 1 calc R
C37 C 0.9101(4) 1.0058(7) 0.75234(18) 0.091(2) Uani 1 1 d .
H37 H 0.8932 1.0743 0.7408 0.109 Uiso 1 1 calc R
C38 C 0.7202(5) 1.0149(9) 0.7197(2) 0.106(3) Uani 1 1 d .
C39 C 0.7974(3) 1.0087(7) 0.83505(18) 0.0803(19) Uani 1 1 d .
C40 C 0.8276(4) 1.0993(7) 0.85817(18) 0.103(2) Uani 1 1 d .
H40A H 0.8718 1.0873 0.8576 0.154 Uiso 1 1 calc R
H40B H 0.8126 1.0835 0.8799 0.154 Uiso 1 1 calc R
H40C H 0.8178 1.1858 0.8520 0.154 Uiso 1 1 calc R
F1 F 0.5350(3) 0.0313(8) 0.0500(2) 0.210(4) Uani 1 1 d .
F2 F 0.5626(3) -0.1083(7) 0.01876(19) 0.177(3) Uani 1 1 d .
F3 F 0.5685(3) -0.1386(8) 0.0691(2) 0.209(4) Uani 1 1 d .
F4 F 0.7050(3) 0.8986(5) 0.71107(13) 0.148(2) Uani 1 1 d .
F5 F 0.7405(3) 1.0701(6) 0.69311(13) 0.164(2) Uani 1 1 d .
F6 F 0.6680(3) 1.0726(6) 0.72746(14) 0.162(2) Uani 1 1 d .
N1 N 0.5831(2) 0.2485(5) -0.07500(16) 0.0829(16) Uani 1 1 d .
N2 N 0.6165(3) 0.1854(5) -0.02355(15) 0.0843(16) Uani 1 1 d D
H2' H 0.6387 0.1228 -0.0327 0.126 Uiso 1 1 d RD
N3 N 0.7221(3) 0.0893(5) 0.01080(13) 0.0834(16) Uani 1 1 d D
H3' H 0.7341 0.0078 0.0091 0.125 Uiso 1 1 d RD
N4 N 0.5584(3) 1.0112(5) 0.82961(16) 0.0942(18) Uani 1 1 d .
N5 N 0.6574(3) 0.9722(4) 0.80783(14) 0.0780(15) Uani 1 1 d D
H5' H 0.6665 1.0384 0.8207 0.117 Uiso 1 1 d RD
N6 N 0.7804(2) 1.0588(4) 0.80596(14) 0.0734(14) Uani 1 1 d D
H6' H 0.7899 1.1381 0.7996 0.110 Uiso 1 1 d RD
O1 O 0.5850(3) 0.2700(6) 0.02417(14) 0.131(2) Uani 1 1 d .
O2 O 0.7486(2) 0.2963(5) 0.01263(12) 0.1005(15) Uani 1 1 d .
O3 O 0.6836(2) 0.8045(4) 0.77625(11) 0.0834(13) Uani 1 1 d .
O4 O 0.7873(2) 0.8956(5) 0.84063(13) 0.0992(16) Uani 1 1 d .
S1 S 0.56549(9) 0.79299(15) 0.79923(5) 0.0824(6) Uani 1 1 d .
S2 S 0.53939(10) 0.39127(19) -0.02819(5) 0.0999(7) Uani 1 1 d .
O7 O 0.8233(2) 0.6545(4) 0.85847(12) 0.1037(16) Uani 1 1 d D
H7A H 0.8528 0.6516 0.8723 0.156 Uiso 1 1 d RD
H7B H 0.8080 0.7281 0.8546 0.156 Uiso 1 1 d RD
O5 O 0.6966(3) 1.0141(7) 0.94102(17) 0.151(3) Uani 1 1 d .
O6 O 0.6666(3) 0.8351(8) 0.91861(18) 0.163(3) Uani 1 1 d .
C42 C 0.7081(4) 0.9131(11) 0.9298(2) 0.108(3) Uani 1 1 d .
C41 C 0.7713(4) 0.8571(8) 0.9259(2) 0.119(3) Uani 1 1 d .
H41A H 0.7995 0.9223 0.9185 0.179 Uiso 1 1 calc R
H41B H 0.7698 0.7889 0.9101 0.179 Uiso 1 1 calc R
H41C H 0.7853 0.8238 0.9465 0.179 Uiso 1 1 calc R
C43 C 0.6046(7) 0.8897(13) 0.9223(4) 0.203(5) Uani 1 1 d DU
H43A H 0.5934 0.8914 0.9453 0.244 Uiso 1 1 calc R
H43B H 0.6045 0.9772 0.9142 0.244 Uiso 1 1 calc R
C44 C 0.5601(7) 0.8150(15) 0.9044(4) 0.251(7) Uani 1 1 d DU
H44A H 0.5700 0.8176 0.8816 0.377 Uiso 1 1 calc R
H44B H 0.5193 0.8496 0.9079 0.377 Uiso 1 1 calc R
H44C H 0.5613 0.7278 0.9120 0.377 Uiso 1 1 calc R

loop_
_atom_site_aniso_label
_atom_site_aniso_U_11
_atom_site_aniso_U_22
_atom_site_aniso_U_33
_atom_site_aniso_U_23
_atom_site_aniso_U_13
_atom_site_aniso_U_12
C1 0.070(5) 0.090(5) 0.100(6) -0.014(5) 0.001(4) 0.008(4)
C2 0.101(6) 0.140(7) 0.079(6) -0.008(5) -0.006(5) 0.022(6)
C3 0.111(7) 0.148(8) 0.097(6) 0.007(6) 0.001(5) 0.034(6)
C4 0.120(7) 0.129(7) 0.118(8) 0.005(7) -0.006(6) 0.043(6)
C5 0.123(7) 0.113(7) 0.118(8) -0.003(6) -0.002(6) 0.033(6)
C6 0.090(5) 0.101(5) 0.083(5) 0.001(5) -0.011(4) 0.014(5)
C7 0.076(5) 0.076(4) 0.092(6) -0.015(4) 0.003(4) 0.016(4)
C8 0.098(6) 0.091(5) 0.075(5) -0.016(4) 0.009(4) 0.004(5)
C9 0.083(5) 0.077(4) 0.082(5) -0.006(4) 0.001(4) 0.007(4)
C10 0.088(6) 0.082(5) 0.101(6) -0.006(4) 0.004(4) 0.004(4)
C11 0.106(6) 0.096(5) 0.082(5) -0.006(4) 0.014(5) 0.001(5)
C12 0.120(7) 0.090(5) 0.080(5) 0.000(5) 0.009(5) -0.015(5)
C13 0.136(8) 0.131(7) 0.115(7) -0.002(6) -0.042(7) 0.029(7)
C14 0.158(12) 0.207(14) 0.162(12) 0.009(10) -0.052(10) 0.025(10)
C15 0.158(13) 0.241(19) 0.140(12) 0.035(12) -0.034(11) -0.055(13)
C16 0.180(13) 0.204(14) 0.110(8) -0.025(9) -0.021(10) -0.072(11)
C17 0.143(9) 0.120(7) 0.103(7) -0.005(6) 0.016(6) -0.033(6)
C18 0.087(7) 0.123(8) 0.161(10) -0.006(8) 0.020(7) -0.023(6)
C19 0.091(6) 0.084(5) 0.084(5) -0.013(4) -0.011(4) 0.002(5)
C20 0.081(6) 0.158(8) 0.157(9) -0.012(7) 0.002(6) -0.015(6)
C21 0.105(6) 0.078(5) 0.089(5) 0.002(4) 0.011(5) -0.004(5)
C22 0.113(7) 0.106(6) 0.131(8) -0.013(5) 0.036(6) 0.002(6)
C23 0.094(7) 0.139(8) 0.130(8) -0.002(7) 0.034(6) -0.003(6)
C24 0.091(7) 0.152(9) 0.113(7) 0.021(7) -0.003(6) -0.016(7)
C25 0.090(6) 0.113(6) 0.091(6) 0.015(5) -0.007(5) -0.008(5)
C26 0.081(5) 0.087(5) 0.071(4) 0.011(4) -0.008(4) 0.001(4)
C27 0.091(5) 0.049(3) 0.088(5) 0.005(3) -0.006(4) -0.010(4)
C28 0.088(5) 0.047(3) 0.082(4) -0.003(3) -0.007(4) -0.002(4)
C29 0.090(5) 0.042(3) 0.085(5) -0.007(3) 0.002(4) 0.004(3)
C30 0.106(6) 0.050(3) 0.088(5) -0.005(3) 0.004(4) -0.007(4)
C31 0.088(5) 0.049(3) 0.087(5) -0.010(3) 0.005(4) -0.002(3)
C32 0.082(5) 0.057(4) 0.072(4) -0.018(3) 0.009(4) -0.003(4)
C33 0.104(6) 0.071(4) 0.091(5) 0.003(4) 0.008(5) 0.001(4)
C34 0.105(7) 0.093(6) 0.104(6) -0.003(5) 0.008(5) 0.020(5)
C35 0.087(6) 0.114(6) 0.095(6) -0.023(5) 0.006(5) -0.001(6)
C36 0.111(7) 0.090(6) 0.105(6) -0.002(5) 0.025(5) -0.013(5)
C37 0.100(6) 0.076(5) 0.097(6) -0.001(4) 0.018(5) 0.008(5)
C38 0.133(8) 0.094(6) 0.090(6) -0.007(5) -0.021(6) -0.009(6)
C39 0.088(5) 0.076(5) 0.077(5) -0.002(4) 0.009(4) 0.002(4)
C40 0.114(6) 0.102(5) 0.091(5) -0.004(5) -0.015(5) -0.009(5)
F1 0.097(4) 0.207(7) 0.326(11) -0.032(7) 0.050(5) 0.015(5)
F2 0.124(5) 0.219(7) 0.187(6) -0.039(6) 0.001(4) -0.057(4)
F3 0.153(6) 0.248(8) 0.228(8) 0.101(7) -0.008(5) -0.073(6)
F4 0.198(6) 0.119(4) 0.126(4) -0.021(3) -0.061(4) -0.019(4)
F5 0.204(6) 0.194(6) 0.093(3) 0.054(4) -0.021(4) -0.035(5)
F6 0.140(5) 0.205(6) 0.142(5) -0.027(4) -0.038(4) 0.064(5)
N1 0.075(4) 0.082(4) 0.092(5) -0.009(4) 0.004(3) 0.012(3)
N2 0.086(4) 0.082(4) 0.085(4) -0.014(3) 0.001(3) 0.013(3)
N3 0.084(4) 0.078(4) 0.088(4) -0.012(3) 0.001(3) -0.001(3)
N4 0.105(5) 0.066(3) 0.112(5) -0.012(3) 0.022(4) -0.002(4)
N5 0.096(4) 0.049(3) 0.089(4) -0.011(3) 0.000(3) -0.005(3)
N6 0.088(4) 0.049(3) 0.084(4) -0.007(3) -0.002(3) -0.008(3)
O1 0.153(5) 0.143(5) 0.097(4) -0.015(4) 0.009(4) 0.073(4)
O2 0.115(4) 0.080(3) 0.106(4) -0.004(3) -0.008(3) -0.006(3)
O3 0.094(3) 0.051(2) 0.105(4) -0.011(2) -0.003(3) -0.002(2)
O4 0.121(4) 0.070(3) 0.107(4) 0.014(3) -0.006(3) -0.001(3)
S1 0.0881(13) 0.0633(9) 0.0957(13) -0.0071(9) -0.0144(10) -0.0032(9)
S2 0.1024(15) 0.0979(14) 0.0993(15) -0.0207(12) 0.0015(12) 0.0269(12)
O7 0.109(4) 0.077(3) 0.125(4) -0.021(3) -0.008(3) 0.011(3)
O5 0.161(6) 0.146(5) 0.147(6) -0.074(5) -0.025(5) 0.058(5)
O6 0.123(5) 0.191(7) 0.175(7) -0.089(6) -0.017(5) 0.037(5)
C42 0.108(7) 0.136(8) 0.081(5) -0.028(6) -0.017(5) 0.019(7)
C41 0.115(7) 0.132(7) 0.111(7) -0.017(6) 0.013(5) 0.031(6)
C43 0.194(7) 0.203(7) 0.212(7) -0.023(5) 0.004(5) 0.011(5)
C44 0.246(8) 0.255(8) 0.253(8) -0.014(5) 0.000(5) 0.009(5)

loop_
_atom_type_symbol
_atom_type_description
_atom_type_scat_dispersion_real
_atom_type_scat_dispersion_imag
_atom_type_scat_source
C C 0.0033 0.0016 'International Tables Vol C Tables 4.2.6.8 and 6.1.1.4'
H H 0.0000 0.0000 'International Tables Vol C Tables 4.2.6.8 and 6.1.1.4'
N N 0.0061 0.0033 'International Tables Vol C Tables 4.2.6.8 and 6.1.1.4'
O O 0.0106 0.0060 'International Tables Vol C Tables 4.2.6.8 and 6.1.1.4'
F F 0.0171 0.0103 'International Tables Vol C Tables 4.2.6.8 and 6.1.1.4'
S S 0.1246 0.1234 'International Tables Vol C Tables 4.2.6.8 and 6.1.1.4'

loop_
_geom_angle_atom_site_label_1
_geom_angle_atom_site_label_2
_geom_angle_atom_site_label_3
_geom_angle
C6 C1 C2 118.5(7)
C6 C1 N1 114.5(7)
C2 C1 N1 127.0(8)
C3 C2 C1 119.9(8)
C3 C2 H2 120.0
C1 C2 H2 120.0
C2 C3 C4 121.6(9)
C2 C3 H3 119.2
C4 C3 H3 119.2
C3 C4 C5 120.5(9)
C3 C4 H4 119.7
C5 C4 H4 119.7
C4 C5 C6 117.4(8)
C4 C5 H5 121.3
C6 C5 H5 121.3
C1 C6 C5 122.1(7)
C1 C6 S2 110.6(6)
C5 C6 S2 127.4(7)
N1 C7 N2 120.9(6)
N1 C7 S2 117.5(6)
N2 C7 S2 121.6(6)
O1 C8 N2 121.3(7)
O1 C8 C9 123.3(7)
N2 C8 C9 115.4(7)
N3 C9 C11 119.3(6)
N3 C9 C10 114.0(6)
C11 C9 C10 59.3(5)
N3 C9 C8 116.1(6)
C11 C9 C8 115.4(6)
C10 C9 C8 120.9(6)
C18 C10 C11 122.4(8)
C18 C10 C9 123.4(8)
C11 C10 C9 60.3(5)
C18 C10 H10 113.6
C11 C10 H10 113.6
C9 C10 H10 113.6
C12 C11 C10 125.3(7)
C12 C11 C9 121.6(7)
C10 C11 C9 60.4(5)
C12 C11 H11 113.2
C10 C11 H11 113.2
C9 C11 H11 113.2
C17 C12 C13 117.3(9)
C17 C12 C11 120.4(9)
C13 C12 C11 122.2(8)
C14 C13 C12 119.7(11)
C14 C13 H13 120.2
C12 C13 H13 120.2
C13 C14 C15 120.9(14)
C13 C14 H14 119.5
C15 C14 H14 119.5
C16 C15 C14 119.8(16)
C16 C15 H15 120.1
C14 C15 H15 120.1
C15 C16 C17 120.1(15)
C15 C16 H16 119.9
C17 C16 H16 119.9
C12 C17 C16 122.1(11)
C12 C17 H17 119.0
C16 C17 H17 119.0
F1 C18 F3 106.5(10)
F1 C18 F2 103.5(11)
F3 C18 F2 105.8(9)
F1 C18 C10 117.3(9)
F3 C18 C10 111.1(10)
F2 C18 C10 111.7(9)
O2 C19 N3 121.6(7)
O2 C19 C20 122.7(8)
N3 C19 C20 115.7(7)
C19 C20 H20A 109.5
C19 C20 H20B 109.5
H20A C20 H20B 109.5
C19 C20 H20C 109.5
H20A C20 H20C 109.5
H20B C20 H20C 109.5
N4 C21 C22 126.7(8)
N4 C21 C26 114.4(7)
C22 C21 C26 118.9(8)
C23 C22 C21 119.7(9)
C23 C22 H22 120.1
C21 C22 H22 120.1
C22 C23 C24 120.9(9)
C22 C23 H23 119.6
C24 C23 H23 119.6
C25 C24 C23 120.9(9)
C25 C24 H24 119.6
C23 C24 H24 119.6
C24 C25 C26 119.5(9)
C24 C25 H25 120.3
C26 C25 H25 120.3
C25 C26 C21 120.2(7)
C25 C26 S1 129.5(7)
C21 C26 S1 110.3(6)
N4 C27 N5 121.1(6)
N4 C27 S1 116.9(6)
N5 C27 S1 122.0(5)
O3 C28 N5 121.1(6)
O3 C28 C29 122.8(6)
N5 C28 C29 116.0(5)
N6 C29 C28 115.8(6)
N6 C29 C31 118.4(6)
C28 C29 C31 118.0(5)
N6 C29 C30 115.0(5)
C28 C29 C30 118.4(6)
C31 C29 C30 59.6(4)
C38 C30 C31 123.1(6)
C38 C30 C29 123.8(7)
C31 C30 C29 60.1(4)
C38 C30 H30 113.3
C31 C30 H30 113.3
C29 C30 H30 113.3
C32 C31 C30 123.7(6)
C32 C31 C29 123.4(6)
C30 C31 C29 60.2(4)
C32 C31 H31 113.2
C30 C31 H31 113.2
C29 C31 H31 113.2
C33 C32 C37 116.5(7)
C33 C32 C31 120.6(6)
C37 C32 C31 122.9(7)
C34 C33 C32 121.6(7)
C34 C33 H33 119.2
C32 C33 H33 119.2
C35 C34 C33 120.4(8)
C35 C34 H34 119.8
C33 C34 H34 119.8
C36 C35 C34 118.8(8)
C36 C35 H35 120.6
C34 C35 H35 120.6
C35 C36 C37 121.3(8)
C35 C36 H36 119.3
C37 C36 H36 119.3
C36 C37 C32 121.3(8)
C36 C37 H37 119.4
C32 C37 H37 119.4
F4 C38 F5 105.5(8)
F4 C38 F6 106.1(8)
F5 C38 F6 106.6(8)
F4 C38 C30 115.2(7)
F5 C38 C30 110.3(8)
F6 C38 C30 112.6(8)
O4 C39 N6 119.4(7)
O4 C39 C40 125.0(7)
N6 C39 C40 115.6(6)
C39 C40 H40A 109.5
C39 C40 H40B 109.5
H40A C40 H40B 109.5
C39 C40 H40C 109.5
H40A C40 H40C 109.5
H40B C40 H40C 109.5
C7 N1 C1 110.0(6)
C8 N2 C7 124.3(6)
C8 N2 H2' 117.5
C7 N2 H2' 118.1
C19 N3 C9 122.2(6)
C19 N3 H3' 120.8
C9 N3 H3' 114.7
C27 N4 C21 110.5(6)
C28 N5 C27 125.2(6)
C28 N5 H5' 126.4
C27 N5 H5' 108.2
C39 N6 C29 119.7(5)
C39 N6 H6' 123.6
C29 N6 H6' 115.4
C26 S1 C27 87.9(4)
C7 S2 C6 87.4(4)
H7A O7 H7B 116.5
C42 O6 C43 110.5(8)
O5 C42 O6 123.8(9)
O5 C42 C41 125.9(10)
O6 C42 C41 110.3(9)
C42 C41 H41A 109.5
C42 C41 H41B 109.5
H41A C41 H41B 109.5
C42 C41 H41C 109.5
H41A C41 H41C 109.5
H41B C41 H41C 109.5
C44 C43 O6 110.3(12)
C44 C43 H43A 109.6
O6 C43 H43A 109.6
C44 C43 H43B 109.6
O6 C43 H43B 109.6
H43A C43 H43B 108.1
C43 C44 H44A 109.5
C43 C44 H44B 109.5
H44A C44 H44B 109.5
C43 C44 H44C 109.5
H44A C44 H44C 109.5
H44B C44 H44C 109.5

loop_
_geom_bond_atom_site_label_1
_geom_bond_atom_site_label_2
_geom_bond_distance
C1 C6 1.383(10)
C1 C2 1.384(10)
C1 N1 1.393(9)
C2 C3 1.355(11)
C2 H2 0.9300
C3 C4 1.374(11)
C3 H3 0.9300
C4 C5 1.378(11)
C4 H4 0.9300
C5 C6 1.398(10)
C5 H5 0.9300
C6 S2 1.748(7)
C7 N1 1.292(8)
C7 N2 1.372(8)
C7 S2 1.737(7)
C8 O1 1.204(8)
C8 N2 1.372(8)
C8 C9 1.515(10)
C9 N3 1.432(8)
C9 C11 1.504(10)
C9 C10 1.507(9)
C10 C18 1.471(11)
C10 C11 1.489(10)
C10 H10 0.9800
C11 C12 1.486(11)
C11 H11 0.9800
C12 C17 1.377(11)
C12 C13 1.395(11)
C13 C14 1.366(14)
C13 H13 0.9300
C14 C15 1.389(17)
C14 H14 0.9300
C15 C16 1.322(17)
C15 H15 0.9300
C16 C17 1.377(14)
C16 H16 0.9300
C17 H17 0.9300
C18 F1 1.270(11)
C18 F3 1.307(11)
C18 F2 1.309(11)
C19 O2 1.233(8)
C19 N3 1.324(8)
C19 C20 1.509(10)
C20 H20A 0.9600
C20 H20B 0.9600
C20 H20C 0.9600
C21 N4 1.378(9)
C21 C22 1.381(10)
C21 C26 1.398(9)
C22 C23 1.357(11)
C22 H22 0.9300
C23 C24 1.381(12)
C23 H23 0.9300
C24 C25 1.337(11)
C24 H24 0.9300
C25 C26 1.390(9)
C25 H25 0.9300
C26 S1 1.734(7)
C27 N4 1.298(8)
C27 N5 1.395(8)
C27 S1 1.737(6)
C28 O3 1.227(7)
C28 N5 1.351(8)
C28 C29 1.488(9)
C29 N6 1.442(7)
C29 C31 1.520(9)
C29 C30 1.522(9)
C30 C38 1.474(10)
C30 C31 1.512(9)
C30 H30 0.9800
C31 C32 1.475(9)
C31 H31 0.9800
C32 C33 1.382(9)
C32 C37 1.401(9)
C33 C34 1.375(10)
C33 H33 0.9300
C34 C35 1.372(10)
C34 H34 0.9300
C35 C36 1.359(10)
C35 H35 0.9300
C36 C37 1.360(10)
C36 H36 0.9300
C37 H37 0.9300
C38 F4 1.305(9)
C38 F5 1.307(9)
C38 F6 1.312(10)
C39 O4 1.220(7)
C39 N6 1.349(8)
C39 C40 1.486(9)
C40 H40A 0.9600
C40 H40B 0.9600
C40 H40C 0.9600
N2 H2' 0.8900
N3 H3' 0.8900
N5 H5' 0.8900
N6 H6' 0.8900
O7 H7A 0.8503
O7 H7B 0.8499
O5 C42 1.175(10)
O6 C42 1.292(10)
O6 C43 1.456(13)
C42 C41 1.488(11)
C41 H41A 0.9600
C41 H41B 0.9600
C41 H41C 0.9600
C43 C44 1.434(9)
C43 H43A 0.9700
C43 H43B 0.9700
C44 H44A 0.9600
C44 H44B 0.9600
C44 H44C 0.9600

loop_
_geom_torsion_atom_site_label_1
_geom_torsion_atom_site_label_2
_geom_torsion_atom_site_label_3
_geom_torsion_atom_site_label_4
_geom_torsion
C6 C1 C2 C3 1.8(12)
N1 C1 C2 C3 -179.0(8)
C1 C2 C3 C4 -1.1(14)
C2 C3 C4 C5 -0.3(16)
C3 C4 C5 C6 1.0(15)
C2 C1 C6 C5 -1.1(12)
N1 C1 C6 C5 179.6(7)
C2 C1 C6 S2 179.1(6)
N1 C1 C6 S2 -0.1(8)
C4 C5 C6 C1 -0.3(13)
C4 C5 C6 S2 179.5(7)
O1 C8 C9 N3 -140.8(8)
N2 C8 C9 N3 37.4(9)
O1 C8 C9 C11 6.0(11)
N2 C8 C9 C11 -175.8(6)
O1 C8 C9 C10 74.0(10)
N2 C8 C9 C10 -107.8(8)
N3 C9 C10 C18 -137.7(9)
C11 C9 C10 C18 111.2(10)
C8 C9 C10 C18 8.1(12)
N3 C9 C10 C11 111.0(7)
C8 C9 C10 C11 -103.1(7)
C18 C10 C11 C12 137.5(9)
C9 C10 C11 C12 -109.6(8)
C18 C10 C11 C9 -112.9(10)
N3 C9 C11 C12 13.6(10)
C10 C9 C11 C12 115.6(8)
C8 C9 C11 C12 -132.2(7)
N3 C9 C11 C10 -102.0(7)
C8 C9 C11 C10 112.3(7)
C10 C11 C12 C17 -162.3(7)
C9 C11 C12 C17 123.6(8)
C10 C11 C12 C13 19.5(12)
C9 C11 C12 C13 -54.6(11)
C17 C12 C13 C14 -2.2(14)
C11 C12 C13 C14 176.1(9)
C12 C13 C14 C15 2.4(19)
C13 C14 C15 C16 0(2)
C14 C15 C16 C17 -2(2)
C13 C12 C17 C16 -0.1(13)
C11 C12 C17 C16 -178.4(9)
C15 C16 C17 C12 2.3(19)
C11 C10 C18 F1 27.5(16)
C9 C10 C18 F1 -46.0(15)
C11 C10 C18 F3 -95.4(11)
C9 C10 C18 F3 -168.9(8)
C11 C10 C18 F2 146.7(9)
C9 C10 C18 F2 73.2(12)
N4 C21 C22 C23 177.4(8)
C26 C21 C22 C23 -1.7(13)
C21 C22 C23 C24 1.6(15)
C22 C23 C24 C25 -1.1(15)
C23 C24 C25 C26 0.6(13)
C24 C25 C26 C21 -0.7(11)
C24 C25 C26 S1 -179.4(6)
N4 C21 C26 C25 -177.9(6)
C22 C21 C26 C25 1.2(11)
N4 C21 C26 S1 1.0(8)
C22 C21 C26 S1 -179.8(6)
O3 C28 C29 N6 -151.9(6)
N5 C28 C29 N6 32.1(8)
O3 C28 C29 C31 -3.2(9)
N5 C28 C29 C31 -179.3(6)
O3 C28 C29 C30 65.5(8)
N5 C28 C29 C30 -110.6(6)
N6 C29 C30 C38 -138.6(7)
C28 C29 C30 C38 4.3(9)
C31 C29 C30 C38 111.9(8)
N6 C29 C30 C31 109.5(6)
C28 C29 C30 C31 -107.6(6)
C38 C30 C31 C32 134.7(8)
C29 C30 C31 C32 -112.3(7)
C38 C30 C31 C29 -113.0(8)
N6 C29 C31 C32 9.0(9)
C28 C29 C31 C32 -138.8(6)
C30 C29 C31 C32 112.9(7)
N6 C29 C31 C30 -103.9(6)
C28 C29 C31 C30 108.3(7)
C30 C31 C32 C33 166.4(6)
C29 C31 C32 C33 92.4(7)
C30 C31 C32 C37 -13.7(10)
C29 C31 C32 C37 -87.7(8)
C37 C32 C33 C34 -0.9(10)
C31 C32 C33 C34 179.0(6)
C32 C33 C34 C35 0.4(11)
C33 C34 C35 C36 -0.4(12)
C34 C35 C36 C37 1.0(12)
C35 C36 C37 C32 -1.6(12)
C33 C32 C37 C36 1.5(10)
C31 C32 C37 C36 -178.4(7)
C31 C30 C38 F4 9.3(13)
C29 C30 C38 F4 -64.5(11)
C31 C30 C38 F5 -110.0(8)
C29 C30 C38 F5 176.2(6)
C31 C30 C38 F6 131.1(8)
C29 C30 C38 F6 57.3(10)
N2 C7 N1 C1 -176.2(6)
S2 C7 N1 C1 1.3(8)
C6 C1 N1 C7 -0.7(9)
C2 C1 N1 C7 -179.9(8)
O1 C8 N2 C7 4.6(12)
C9 C8 N2 C7 -173.6(6)
N1 C7 N2 C8 -179.4(7)
S2 C7 N2 C8 3.3(10)
O2 C19 N3 C9 -8.8(11)
C20 C19 N3 C9 171.8(7)
C11 C9 N3 C19 -80.1(9)
C10 C9 N3 C19 -147.0(7)
C8 C9 N3 C19 65.4(9)
N5 C27 N4 C21 177.9(6)
S1 C27 N4 C21 0.4(8)
C22 C21 N4 C27 -180.0(8)
C26 C21 N4 C27 -0.9(9)
O3 C28 N5 C27 -6.7(10)
C29 C28 N5 C27 169.4(6)
N4 C27 N5 C28 -171.2(6)
S1 C27 N5 C28 6.1(9)
O4 C39 N6 C29 -6.5(10)
C40 C39 N6 C29 173.5(6)
C28 C29 N6 C39 63.3(8)
C31 C29 N6 C39 -85.3(7)
C30 C29 N6 C39 -152.8(6)
C25 C26 S1 C27 178.2(7)
C21 C26 S1 C27 -0.6(5)
N4 C27 S1 C26 0.1(6)
N5 C27 S1 C26 -177.3(6)
N1 C7 S2 C6 -1.2(6)
N2 C7 S2 C6 176.2(6)
C1 C6 S2 C7 0.7(6)
C5 C6 S2 C7 -179.1(8)
C43 O6 C42 O5 -0.8(15)
C43 O6 C42 C41 -179.8(9)
C42 O6 C43 C44 169.1(12)
